data_7152352
loop_
_publ_author_name
'Narhe, Bharat D.'
'Sriramurthy, Vardhineedi'
'Yadav, Veejendra K.'

_publ_section_title
;
 A smooth rearrangement of N-p-toluenesulfonyl
 2-tert-butyldiphenylsilylmethyl-substituted azetidines into
 N-p-toluenesulfonyl 3-tert-butyldiphenylsilyl-substituted pyrrolidines.
;
_journal_issue 22
_journal_name_full 'Organic &amp; biomolecular chemistry'
_journal_page_first 4390
_journal_page_last 4399
_journal_paper_doi 10.1039/c2ob07140a
_journal_volume 10
_journal_year 2012
_chemical_absolute_configuration syn
_chemical_formula_moiety 'C34 H39 N O2 S Si'
_chemical_formula_sum 'C34 H39 N O2 S Si'
_chemical_formula_weight 553.81
_chemical_name_common 'benzyl pyrrolidine'
_chemical_name_systematic
;
?
;
_space_group_IT_number 19
_symmetry_cell_setting orthorhombic
_symmetry_space_group_name_Hall 'P 2ac 2ab'
_symmetry_space_group_name_H-M 'P 21 21 21'
_atom_sites_solution_hydrogens geom
_atom_sites_solution_primary direct
_atom_sites_solution_secondary difmap
_audit_creation_method SHELXL-97
_cell_angle_alpha 90.00
_cell_angle_beta 90.00
_cell_angle_gamma 90.00
_cell_formula_units_Z 4
_cell_length_a 10.1607(7)
_cell_length_b 13.0737(10)
_cell_length_c 22.9043(17)
_cell_measurement_temperature 293(2)
_cell_measurement_theta_max 25.5
_cell_measurement_theta_min 2.2
_cell_volume 3042.6(4)
_computing_cell_refinement 'SMART 5.628 (Bruker, 2003)'
_computing_data_collection 'SMART 5.628 (Bruker, 2003)'
_computing_data_reduction 'SAINT+ 6.45 (Bruker, 2003)'
_computing_molecular_graphics 'diamond 3.1d'
_computing_structure_refinement 'SHELXL-97 (Sheldrick, 1997)'
_computing_structure_solution Sir92
_diffrn_ambient_temperature 293(2)
_diffrn_measured_fraction_theta_full 0.999
_diffrn_measured_fraction_theta_max 0.999
_diffrn_measurement_device_type 'CCD area Detector'
_diffrn_measurement_method 'Phi-Omega scans'
_diffrn_radiation_monochromator graphite
_diffrn_radiation_source 'fine-focus sealed tube'
_diffrn_radiation_type MoK\a
_diffrn_radiation_wavelength 0.71073
_diffrn_reflns_av_R_equivalents 0.0401
_diffrn_reflns_av_sigmaI/netI 0.0452
_diffrn_reflns_limit_h_max 12
_diffrn_reflns_limit_h_min -8
_diffrn_reflns_limit_k_max 15
_diffrn_reflns_limit_k_min -15
_diffrn_reflns_limit_l_max 27
_diffrn_reflns_limit_l_min -25
_diffrn_reflns_number 16338
_diffrn_reflns_theta_full 25.50
_diffrn_reflns_theta_max 25.50
_diffrn_reflns_theta_min 2.19
_exptl_absorpt_coefficient_mu 0.176
_exptl_absorpt_correction_T_max 0.9740
_exptl_absorpt_correction_T_min 0.9656
_exptl_absorpt_correction_type psi-scan
_exptl_absorpt_process_details '(North et al., 1968)'
_exptl_crystal_colour colorless
_exptl_crystal_density_diffrn 1.209
_exptl_crystal_density_method 'not measured'
_exptl_crystal_description cuboid
_exptl_crystal_F_000 1184
_exptl_crystal_size_max 0.20
_exptl_crystal_size_mid 0.18
_exptl_crystal_size_min 0.15
_refine_diff_density_max 0.332
_refine_diff_density_min -0.204
_refine_diff_density_rms 0.049
_refine_ls_abs_structure_details 'Flack H D (1983), Acta Cryst. A39, 876-881'
_refine_ls_abs_structure_Flack -0.01(7)
_refine_ls_extinction_method none
_refine_ls_goodness_of_fit_ref 1.063
_refine_ls_hydrogen_treatment constr
_refine_ls_matrix_type full
_refine_ls_number_parameters 352
_refine_ls_number_reflns 5657
_refine_ls_number_restraints 0
_refine_ls_restrained_S_all 1.063
_refine_ls_R_factor_all 0.0432
_refine_ls_R_factor_gt 0.0389
_refine_ls_shift/su_max 0.001
_refine_ls_shift/su_mean 0.000
_refine_ls_structure_factor_coef Fsqd
_refine_ls_weighting_details 'calc w=1/[\s^2^(Fo^2^)+(0.0486P)^2^+0.4278P] where P=(Fo^2^+2Fc^2^)/3'
_refine_ls_weighting_scheme calc
_refine_ls_wR_factor_gt 0.0914
_refine_ls_wR_factor_ref 0.0944
_reflns_number_gt 5230
_reflns_number_total 5657
_reflns_threshold_expression >2sigma(I)
_cod_data_source_file c2ob07140a.txt
_cod_data_source_block 4augbm
_cod_original_sg_symbol_H-M p_21_21_21
_cod_database_code 7152352

loop_
_symmetry_equiv_pos_as_xyz
'x, y, z'
'-x+1/2, -y, z+1/2'
'x+1/2, -y+1/2, -z'
'-x, y+1/2, -z+1/2'

loop_
_atom_site_label
_atom_site_type_symbol
_atom_site_fract_x
_atom_site_fract_y
_atom_site_fract_z
_atom_site_U_iso_or_equiv
_atom_site_adp_type
_atom_site_occupancy
_atom_site_symmetry_multiplicity
_atom_site_calc_flag
_atom_site_refinement_flags
Si Si 0.62216(6) 0.19739(4) 0.83877(2) 0.01791(13) Uani 1 1 d .
S S 1.04917(5) -0.01508(4) 0.77308(3) 0.02932(15) Uani 1 1 d .
O1 O 1.07696(17) -0.06484(13) 0.71874(8) 0.0413(4) Uani 1 1 d .
N1 N 0.92510(16) 0.06123(13) 0.76138(8) 0.0231(4) Uani 1 1 d .
O2 O 1.14779(15) 0.04475(14) 0.80124(8) 0.0414(4) Uani 1 1 d .
C006 C 0.7027(2) 0.09967(16) 0.61944(9) 0.0216(5) Uani 1 1 d .
C007 C 0.6312(2) 0.25129(16) 0.96013(9) 0.0240(5) Uani 1 1 d .
H007 H 0.5586 0.2083 0.9635 0.029 Uiso 1 1 calc R
C008 C 0.8027(2) 0.01801(16) 0.73783(9) 0.0220(4) Uani 1 1 d .
H00A H 0.7630 -0.0298 0.7650 0.026 Uiso 1 1 calc R
H00B H 0.8178 -0.0162 0.7009 0.026 Uiso 1 1 calc R
C009 C 0.5632(2) 0.06700(15) 0.86233(9) 0.0196(4) Uani 1 1 d .
C010 C 0.8010(2) 0.32694(16) 0.90283(10) 0.0255(5) Uani 1 1 d .
H010 H 0.8436 0.3363 0.8673 0.031 Uiso 1 1 calc R
C011 C 0.9939(2) -0.11078(17) 0.82218(10) 0.0266(5) Uani 1 1 d .
C012 C 0.4776(2) -0.12554(17) 0.90298(10) 0.0270(5) Uani 1 1 d .
H012 H 0.4496 -0.1891 0.9163 0.032 Uiso 1 1 calc R
C013 C 0.8853(2) 0.13373(16) 0.80747(9) 0.0221(4) Uani 1 1 d .
H01A H 0.9525 0.1852 0.8139 0.027 Uiso 1 1 calc R
H01B H 0.8681 0.0984 0.8439 0.027 Uiso 1 1 calc R
C014 C 0.5340(2) 0.02328(17) 0.55926(9) 0.0280(5) Uani 1 1 d .
H014 H 0.4456 0.0167 0.5495 0.034 Uiso 1 1 calc R
C015 C 0.6918(2) 0.26233(15) 0.90564(9) 0.0200(4) Uani 1 1 d .
C016 C 0.6405(2) 0.00672(16) 0.89984(9) 0.0252(5) Uani 1 1 d .
H016 H 0.7221 0.0313 0.9118 0.030 Uiso 1 1 calc R
C017 C 0.7960(2) 0.04488(17) 0.58780(9) 0.0273(5) Uani 1 1 d .
H017 H 0.8848 0.0522 0.5969 0.033 Uiso 1 1 calc R
C018 C 0.4415(2) 0.02591(15) 0.84610(9) 0.0225(4) Uani 1 1 d .
H018 H 0.3880 0.0627 0.8207 0.027 Uiso 1 1 calc R
C019 C 0.7596(2) -0.01991(18) 0.54330(9) 0.0298(5) Uani 1 1 d .
H019 H 0.8236 -0.0561 0.5230 0.036 Uiso 1 1 calc R
C020 C 0.75820(19) 0.18219(15) 0.78275(9) 0.0184(4) Uani 1 1 d .
H020 H 0.7802 0.2501 0.7675 0.022 Uiso 1 1 calc R
C021 C 0.4314(2) 0.24686(17) 0.74865(9) 0.0271(5) Uani 1 1 d .
H02A H 0.3932 0.1801 0.7527 0.041 Uiso 1 1 calc R
H02B H 0.5014 0.2444 0.7206 0.041 Uiso 1 1 calc R
H02C H 0.3654 0.2942 0.7357 0.041 Uiso 1 1 calc R
C022 C 0.48601(19) 0.28173(16) 0.80765(9) 0.0219(5) Uani 1 1 d .
C023 C 0.7430(2) 0.16492(16) 0.67099(9) 0.0213(4) Uani 1 1 d .
H02D H 0.6946 0.2288 0.6697 0.026 Uiso 1 1 calc R
H02E H 0.8359 0.1810 0.6677 0.026 Uiso 1 1 calc R
C024 C 0.9304(2) -0.19597(17) 0.80053(10) 0.0291(5) Uani 1 1 d .
H024 H 0.9209 -0.2047 0.7604 0.035 Uiso 1 1 calc R
C025 C 0.9592(3) -0.17143(19) 0.91941(11) 0.0374(6) Uani 1 1 d .
H025 H 0.9696 -0.1632 0.9595 0.045 Uiso 1 1 calc R
C026 C 0.5709(2) 0.08769(16) 0.60418(9) 0.0244(5) Uani 1 1 d .
H026 H 0.5067 0.1236 0.6246 0.029 Uiso 1 1 calc R
C027 C 0.6762(2) 0.30264(18) 1.00929(10) 0.0299(5) Uani 1 1 d .
H027 H 0.6334 0.2947 1.0449 0.036 Uiso 1 1 calc R
C028 C 0.6283(2) -0.03159(17) 0.52859(9) 0.0295(5) Uani 1 1 d .
H028 H 0.6036 -0.0755 0.4986 0.035 Uiso 1 1 calc R
C029 C 0.71796(19) 0.11276(15) 0.73009(9) 0.0189(4) Uani 1 1 d .
H029 H 0.6248 0.0942 0.7334 0.023 Uiso 1 1 calc R
C030 C 0.3714(2) 0.28876(17) 0.85160(9) 0.0268(5) Uani 1 1 d .
H03A H 0.4044 0.3107 0.8888 0.040 Uiso 1 1 calc R
H03B H 0.3308 0.2228 0.8556 0.040 Uiso 1 1 calc R
H03C H 0.3075 0.3371 0.8377 0.040 Uiso 1 1 calc R
C031 C 0.8935(2) -0.25745(18) 0.89848(11) 0.0349(6) Uani 1 1 d .
C032 C 0.3983(2) -0.06793(16) 0.86662(10) 0.0265(5) Uani 1 1 d .
H032 H 0.3158 -0.0922 0.8559 0.032 Uiso 1 1 calc R
C033 C 0.5991(2) -0.08760(17) 0.91938(10) 0.0293(5) Uani 1 1 d .
H033 H 0.6532 -0.1260 0.9437 0.035 Uiso 1 1 calc R
C034 C 0.8475(2) 0.37762(18) 0.95210(11) 0.0312(5) Uani 1 1 d .
H034 H 0.9210 0.4197 0.9492 0.037 Uiso 1 1 calc R
C035 C 0.8807(2) -0.26851(18) 0.83871(11) 0.0334(5) Uani 1 1 d .
H035 H 0.8380 -0.3258 0.8238 0.040 Uiso 1 1 calc R
C036 C 1.0093(2) -0.09816(19) 0.88215(10) 0.0321(5) Uani 1 1 d .
H036 H 1.0527 -0.0411 0.8969 0.039 Uiso 1 1 calc R
C037 C 0.7853(3) 0.36585(19) 1.00497(11) 0.0337(6) Uani 1 1 d .
H037 H 0.8163 0.4002 1.0378 0.040 Uiso 1 1 calc R
C038 C 0.5462(2) 0.38899(16) 0.79918(10) 0.0284(5) Uani 1 1 d .
H03D H 0.5816 0.4128 0.8356 0.043 Uiso 1 1 calc R
H03E H 0.4793 0.4354 0.7860 0.043 Uiso 1 1 calc R
H03F H 0.6153 0.3856 0.7707 0.043 Uiso 1 1 calc R
C039 C 0.8373(3) -0.3346(2) 0.93940(14) 0.0534(8) Uani 1 1 d .
H03G H 0.7958 -0.3883 0.9175 0.080 Uiso 1 1 calc R
H03H H 0.7734 -0.3024 0.9642 0.080 Uiso 1 1 calc R
H03I H 0.9065 -0.3630 0.9629 0.080 Uiso 1 1 calc R

loop_
_atom_site_aniso_label
_atom_site_aniso_U_11
_atom_site_aniso_U_22
_atom_site_aniso_U_33
_atom_site_aniso_U_23
_atom_site_aniso_U_13
_atom_site_aniso_U_12
Si 0.0184(3) 0.0176(3) 0.0177(3) 0.0001(2) -0.0010(2) 0.0006(2)
S 0.0202(3) 0.0327(3) 0.0350(3) 0.0027(3) 0.0033(2) 0.0083(2)
O1 0.0413(10) 0.0452(10) 0.0374(10) 0.0023(8) 0.0121(8) 0.0196(8)
N1 0.0185(9) 0.0222(9) 0.0286(10) -0.0005(8) 0.0011(7) 0.0012(7)
O2 0.0191(8) 0.0421(10) 0.0631(12) 0.0080(9) -0.0052(8) 0.0021(7)
C006 0.0264(11) 0.0205(10) 0.0178(10) 0.0025(9) 0.0023(9) -0.0009(9)
C007 0.0259(12) 0.0240(11) 0.0222(11) -0.0003(9) -0.0008(9) 0.0005(10)
C008 0.0223(11) 0.0215(10) 0.0221(11) 0.0003(9) -0.0005(9) 0.0001(9)
C009 0.0219(11) 0.0197(10) 0.0173(10) -0.0038(8) 0.0027(8) -0.0001(9)
C010 0.0261(12) 0.0229(11) 0.0276(12) -0.0009(9) 0.0001(9) -0.0014(9)
C011 0.0219(11) 0.0277(12) 0.0302(12) 0.0003(10) -0.0015(9) 0.0089(9)
C012 0.0362(13) 0.0200(11) 0.0248(11) -0.0019(9) 0.0024(10) -0.0060(9)
C013 0.0186(10) 0.0213(10) 0.0264(11) -0.0041(9) 0.0015(9) 0.0004(9)
C014 0.0303(12) 0.0292(11) 0.0246(11) 0.0065(10) -0.0084(10) -0.0049(10)
C015 0.0228(11) 0.0170(10) 0.0202(11) -0.0006(8) -0.0036(9) 0.0020(8)
C016 0.0234(11) 0.0253(11) 0.0268(11) 0.0008(9) -0.0029(9) -0.0025(9)
C017 0.0272(12) 0.0312(12) 0.0236(12) 0.0016(10) 0.0020(9) -0.0005(10)
C018 0.0234(11) 0.0219(10) 0.0221(10) -0.0033(9) -0.0016(9) 0.0035(9)
C019 0.0386(14) 0.0290(12) 0.0218(11) -0.0022(10) 0.0056(10) 0.0029(11)
C020 0.0188(10) 0.0171(10) 0.0192(10) 0.0012(8) -0.0008(8) -0.0022(8)
C021 0.0241(12) 0.0309(12) 0.0264(12) 0.0012(9) -0.0037(9) 0.0077(10)
C022 0.0203(11) 0.0238(11) 0.0217(11) 0.0022(9) -0.0016(8) 0.0043(9)
C023 0.0198(11) 0.0191(10) 0.0248(11) 0.0003(9) 0.0006(8) 0.0009(8)
C024 0.0295(12) 0.0265(11) 0.0311(12) -0.0035(10) -0.0056(10) 0.0100(10)
C025 0.0457(16) 0.0367(14) 0.0299(13) 0.0014(11) -0.0067(11) 0.0111(12)
C026 0.0272(11) 0.0241(11) 0.0219(11) 0.0031(9) 0.0027(9) 0.0016(9)
C027 0.0375(13) 0.0320(13) 0.0201(11) -0.0037(10) -0.0016(9) 0.0046(11)
C028 0.0433(14) 0.0287(12) 0.0166(10) 0.0002(9) 0.0005(10) -0.0060(11)
C029 0.0170(10) 0.0186(10) 0.0212(10) -0.0009(9) 0.0019(8) -0.0006(8)
C030 0.0240(11) 0.0266(11) 0.0299(12) -0.0031(9) 0.0003(9) 0.0082(10)
C031 0.0329(14) 0.0310(13) 0.0408(14) 0.0042(11) -0.0005(11) 0.0100(11)
C032 0.0245(12) 0.0250(11) 0.0300(12) -0.0041(10) 0.0003(9) -0.0034(9)
C033 0.0328(13) 0.0261(11) 0.0289(12) 0.0037(10) -0.0061(10) 0.0007(10)
C034 0.0304(13) 0.0253(12) 0.0380(14) -0.0020(10) -0.0067(10) -0.0034(10)
C035 0.0272(12) 0.0271(11) 0.0459(15) -0.0005(11) -0.0061(12) 0.0068(10)
C036 0.0333(13) 0.0283(12) 0.0347(13) -0.0018(11) -0.0081(10) 0.0074(10)
C037 0.0419(15) 0.0301(12) 0.0290(13) -0.0099(10) -0.0154(11) 0.0065(11)
C038 0.0308(12) 0.0244(11) 0.0300(12) 0.0048(10) -0.0011(10) 0.0084(10)
C039 0.0572(19) 0.0420(16) 0.0611(19) 0.0191(15) 0.0055(15) 0.0106(14)

loop_
_atom_type_symbol
_atom_type_description
_atom_type_scat_dispersion_real
_atom_type_scat_dispersion_imag
_atom_type_scat_source
C C 0.0033 0.0016 'International Tables Vol C Tables 4.2.6.8 and 6.1.1.4'
H H 0.0000 0.0000 'International Tables Vol C Tables 4.2.6.8 and 6.1.1.4'
N N 0.0061 0.0033 'International Tables Vol C Tables 4.2.6.8 and 6.1.1.4'
O O 0.0106 0.0060 'International Tables Vol C Tables 4.2.6.8 and 6.1.1.4'
Si Si 0.0817 0.0704 'International Tables Vol C Tables 4.2.6.8 and 6.1.1.4'
S S 0.1246 0.1234 'International Tables Vol C Tables 4.2.6.8 and 6.1.1.4'

loop_
_geom_angle_atom_site_label_1
_geom_angle_atom_site_label_2
_geom_angle_atom_site_label_3
_geom_angle
C009 Si C015 107.06(9)
C009 Si C020 109.31(9)
C015 Si C020 108.83(9)
C009 Si C022 113.51(10)
C015 Si C022 108.35(9)
C020 Si C022 109.66(9)
O2 S O1 120.25(11)
O2 S N1 106.39(10)
O1 S N1 106.71(10)
O2 S C011 108.84(11)
O1 S C011 107.04(11)
N1 S C011 106.93(10)
C008 N1 C013 106.13(15)
C008 N1 S 118.67(14)
C013 N1 S 119.19(14)
C017 C006 C026 117.8(2)
C017 C006 C023 120.82(19)
C026 C006 C023 121.28(19)
C027 C007 C015 121.9(2)
C027 C007 H007 119.0
C015 C007 H007 119.0
N1 C008 C029 102.07(16)
N1 C008 H00A 111.4
C029 C008 H00A 111.4
N1 C008 H00B 111.4
C029 C008 H00B 111.4
H00A C008 H00B 109.2
C018 C009 C016 116.19(18)
C018 C009 Si 123.53(16)
C016 C009 Si 120.25(16)
C034 C010 C015 121.4(2)
C034 C010 H010 119.3
C015 C010 H010 119.3
C024 C011 C036 120.2(2)
C024 C011 S 119.32(18)
C036 C011 S 120.42(19)
C032 C012 C033 119.3(2)
C032 C012 H012 120.4
C033 C012 H012 120.4
N1 C013 C020 103.32(16)
N1 C013 H01A 111.1
C020 C013 H01A 111.1
N1 C013 H01B 111.1
C020 C013 H01B 111.1
H01A C013 H01B 109.1
C026 C014 C028 120.3(2)
C026 C014 H014 119.8
C028 C014 H014 119.8
C010 C015 C007 116.95(19)
C010 C015 Si 122.17(16)
C007 C015 Si 120.81(16)
C033 C016 C009 122.0(2)
C033 C016 H016 119.0
C009 C016 H016 119.0
C019 C017 C006 121.3(2)
C019 C017 H017 119.4
C006 C017 H017 119.4
C032 C018 C009 122.0(2)
C032 C018 H018 119.0
C009 C018 H018 119.0
C017 C019 C028 120.5(2)
C017 C019 H019 119.7
C028 C019 H019 119.7
C013 C020 C029 105.25(16)
C013 C020 Si 113.83(14)
C029 C020 Si 113.08(13)
C013 C020 H020 108.1
C029 C020 H020 108.1
Si C020 H020 108.1
C022 C021 H02A 109.5
C022 C021 H02B 109.5
H02A C021 H02B 109.5
C022 C021 H02C 109.5
H02A C021 H02C 109.5
H02B C021 H02C 109.5
C021 C022 C030 108.69(17)
C021 C022 C038 107.68(17)
C030 C022 C038 109.12(18)
C021 C022 Si 114.88(14)
C030 C022 Si 109.77(14)
C038 C022 Si 106.55(14)
C006 C023 C029 113.10(17)
C006 C023 H02D 109.0
C029 C023 H02D 109.0
C006 C023 H02E 109.0
C029 C023 H02E 109.0
H02D C023 H02E 107.8
C011 C024 C035 119.8(2)
C011 C024 H024 120.1
C035 C024 H024 120.1
C036 C025 C031 121.6(2)
C036 C025 H025 119.2
C031 C025 H025 119.2
C014 C026 C006 121.1(2)
C014 C026 H026 119.5
C006 C026 H026 119.5
C037 C027 C007 119.6(2)
C037 C027 H027 120.2
C007 C027 H027 120.2
C019 C028 C014 119.0(2)
C019 C028 H028 120.5
C014 C028 H028 120.5
C008 C029 C023 111.76(17)
C008 C029 C020 103.60(16)
C023 C029 C020 112.24(16)
C008 C029 H029 109.7
C023 C029 H029 109.7
C020 C029 H029 109.7
C022 C030 H03A 109.5
C022 C030 H03B 109.5
H03A C030 H03B 109.5
C022 C030 H03C 109.5
H03A C030 H03C 109.5
H03B C030 H03C 109.5
C035 C031 C025 118.0(2)
C035 C031 C039 121.1(2)
C025 C031 C039 120.9(2)
C012 C032 C018 120.2(2)
C012 C032 H032 119.9
C018 C032 H032 119.9
C016 C033 C012 120.4(2)
C016 C033 H033 119.8
C012 C033 H033 119.8
C037 C034 C010 120.4(2)
C037 C034 H034 119.8
C010 C034 H034 119.8
C031 C035 C024 121.3(2)
C031 C035 H035 119.4
C024 C035 H035 119.4
C025 C036 C011 119.1(2)
C025 C036 H036 120.4
C011 C036 H036 120.4
C034 C037 C027 119.8(2)
C034 C037 H037 120.1
C027 C037 H037 120.1
C022 C038 H03D 109.5
C022 C038 H03E 109.5
H03D C038 H03E 109.5
C022 C038 H03F 109.5
H03D C038 H03F 109.5
H03E C038 H03F 109.5
C031 C039 H03G 109.5
C031 C039 H03H 109.5
H03G C039 H03H 109.5
C031 C039 H03I 109.5
H03G C039 H03I 109.5
H03H C039 H03I 109.5

loop_
_geom_bond_atom_site_label_1
_geom_bond_atom_site_label_2
_geom_bond_distance
Si C009 1.886(2)
Si C015 1.889(2)
Si C020 1.896(2)
Si C022 1.907(2)
S O2 1.4253(18)
S O1 1.4325(18)
S N1 1.6299(17)
S C011 1.774(2)
N1 C008 1.469(3)
N1 C013 1.475(3)
C006 C017 1.392(3)
C006 C026 1.393(3)
C006 C023 1.513(3)
C007 C027 1.388(3)
C007 C015 1.399(3)
C007 H007 0.9300
C008 C029 1.519(3)
C008 H00A 0.9700
C008 H00B 0.9700
C009 C018 1.398(3)
C009 C016 1.406(3)
C010 C034 1.391(3)
C010 C015 1.396(3)
C010 H010 0.9300
C011 C024 1.379(3)
C011 C036 1.392(3)
C012 C032 1.382(3)
C012 C033 1.382(3)
C012 H012 0.9300
C013 C020 1.545(3)
C013 H01A 0.9700
C013 H01B 0.9700
C014 C026 1.381(3)
C014 C028 1.387(3)
C014 H014 0.9300
C016 C033 1.378(3)
C016 H016 0.9300
C017 C019 1.376(3)
C017 H017 0.9300
C018 C032 1.385(3)
C018 H018 0.9300
C019 C028 1.384(3)
C019 H019 0.9300
C020 C029 1.564(3)
C020 H020 0.9800
C021 C022 1.530(3)
C021 H02A 0.9600
C021 H02B 0.9600
C021 H02C 0.9600
C022 C030 1.542(3)
C022 C038 1.542(3)
C023 C029 1.537(3)
C023 H02D 0.9700
C023 H02E 0.9700
C024 C035 1.385(3)
C024 H024 0.9300
C025 C036 1.380(4)
C025 C031 1.393(4)
C025 H025 0.9300
C026 H026 0.9300
C027 C037 1.386(4)
C027 H027 0.9300
C028 H028 0.9300
C029 H029 0.9800
C030 H03A 0.9600
C030 H03B 0.9600
C030 H03C 0.9600
C031 C035 1.383(3)
C031 C039 1.491(4)
C032 H032 0.9300
C033 H033 0.9300
C034 C037 1.374(4)
C034 H034 0.9300
C035 H035 0.9300
C036 H036 0.9300
C037 H037 0.9300
C038 H03D 0.9600
C038 H03E 0.9600
C038 H03F 0.9600
C039 H03G 0.9600
C039 H03H 0.9600
C039 H03I 0.9600

loop_
_geom_torsion_atom_site_label_1
_geom_torsion_atom_site_label_2
_geom_torsion_atom_site_label_3
_geom_torsion_atom_site_label_4
_geom_torsion
O2 S N1 C008 -174.06(16)
O1 S N1 C008 56.40(18)
C011 S N1 C008 -57.87(18)
O2 S N1 C013 -42.13(18)
O1 S N1 C013 -171.67(15)
C011 S N1 C013 74.06(17)
C013 N1 C008 C029 45.88(19)
S N1 C008 C029 -176.66(14)
C015 Si C009 C018 134.40(17)
C020 Si C009 C018 -107.88(18)
C022 Si C009 C018 14.9(2)
C015 Si C009 C016 -43.34(19)
C020 Si C009 C016 74.39(18)
C022 Si C009 C016 -162.85(16)
O2 S C011 C024 -160.22(17)
O1 S C011 C024 -28.8(2)
N1 S C011 C024 85.23(19)
O2 S C011 C036 22.5(2)
O1 S C011 C036 153.92(18)
N1 S C011 C036 -92.03(19)
C008 N1 C013 C020 -36.84(19)
S N1 C013 C020 -174.03(13)
C034 C010 C015 C007 0.2(3)
C034 C010 C015 Si 177.17(17)
C027 C007 C015 C010 0.5(3)
C027 C007 C015 Si -176.44(17)
C009 Si C015 C010 144.23(17)
C020 Si C015 C010 26.2(2)
C022 Si C015 C010 -92.99(18)
C009 Si C015 C007 -38.94(19)
C020 Si C015 C007 -156.98(17)
C022 Si C015 C007 83.84(18)
C018 C009 C016 C033 0.2(3)
Si C009 C016 C033 178.07(17)
C026 C006 C017 C019 -0.7(3)
C023 C006 C017 C019 175.7(2)
C016 C009 C018 C032 1.2(3)
Si C009 C018 C032 -176.61(16)
C006 C017 C019 C028 0.5(3)
N1 C013 C020 C029 13.32(19)
N1 C013 C020 Si 137.69(14)
C009 Si C020 C013 -66.57(16)
C015 Si C020 C013 50.04(16)
C022 Si C020 C013 168.40(14)
C009 Si C020 C029 53.49(16)
C015 Si C020 C029 170.09(13)
C022 Si C020 C029 -71.54(16)
C009 Si C022 C021 -68.88(17)
C015 Si C022 C021 172.34(15)
C020 Si C022 C021 53.68(17)
C009 Si C022 C030 53.94(17)
C015 Si C022 C030 -64.83(16)
C020 Si C022 C030 176.51(14)
C009 Si C022 C038 171.97(14)
C015 Si C022 C038 53.20(16)
C020 Si C022 C038 -65.46(16)
C017 C006 C023 C029 -100.4(2)
C026 C006 C023 C029 75.9(2)
C036 C011 C024 C035 0.7(3)
S C011 C024 C035 -176.60(16)
C028 C014 C026 C006 0.5(3)
C017 C006 C026 C014 0.2(3)
C023 C006 C026 C014 -176.13(19)
C015 C007 C027 C037 -0.9(3)
C017 C019 C028 C014 0.2(3)
C026 C014 C028 C019 -0.7(3)
N1 C008 C029 C023 85.90(19)
N1 C008 C029 C020 -35.15(19)
C006 C023 C029 C008 65.0(2)
C006 C023 C029 C020 -179.10(17)
C013 C020 C029 C008 13.4(2)
Si C020 C029 C008 -111.49(15)
C013 C020 C029 C023 -107.37(18)
Si C020 C029 C023 127.78(15)
C036 C025 C031 C035 0.8(4)
C036 C025 C031 C039 -178.6(2)
C033 C012 C032 C018 1.2(3)
C009 C018 C032 C012 -1.9(3)
C009 C016 C033 C012 -0.9(3)
C032 C012 C033 C016 0.2(3)
C015 C010 C034 C037 -0.7(3)
C025 C031 C035 C024 -0.7(3)
C039 C031 C035 C024 178.7(2)
C011 C024 C035 C031 0.0(3)
C031 C025 C036 C011 -0.2(4)
C024 C011 C036 C025 -0.6(3)
S C011 C036 C025 176.66(17)
C010 C034 C037 C027 0.4(4)
C007 C027 C037 C034 0.4(3)
